data_1527436
loop_
_publ_author_name
'Greenfield, P.'
'Beck, P.A.'

_publ_section_title
;
 Intermediate phases in binary systems of certain transition elements
;
_journal_name_full
;
Transactions of the American Institute of Mining, Metallurgical and Petroleum 
Engineers
;
_journal_page_first 265
_journal_page_last 276
_journal_volume 206
_journal_year 1956
_chemical_formula_sum 'Ru V'
_space_group_IT_number 123
_symmetry_space_group_name_Hall '-P 4 2'
_symmetry_space_group_name_H-M 'P 4/m m m'
_cell_angle_alpha 90
_cell_angle_beta 90
_cell_angle_gamma 90
_cell_formula_units_Z 1
_cell_length_a 2.96
_cell_length_b 2.96
_cell_length_c 3.09
_cell_volume 27.073
_citation_journal_id_ASTM TAIMAF
_cod_data_source_file Greenfield_TAIMAF_1956_11.cif
_cod_data_source_block Ru1V1
_cod_original_cell_volume 27.07334
_cod_original_formula_sum 'Ru1 V1'
_cod_database_code 1527436

loop_
_symmetry_equiv_pos_as_xyz
x,y,z
-y,x,z
-x,-y,z
y,-x,z
x,-y,-z
y,x,-z
-x,y,-z
-y,-x,-z
-x,-y,-z
y,-x,-z
x,y,-z
-y,x,-z
-x,y,z
-y,-x,z
x,-y,z
y,x,z

loop_
_atom_site_label
_atom_site_type_symbol
_atom_site_fract_x
_atom_site_fract_y
_atom_site_fract_z
_atom_site_occupancy
_atom_site_U_iso_or_equiv
Ru1 Ru 0 0 0 1 0.0
V1 V 0.5 0.5 0.5 1 0.0
